data_1546176
loop_
_publ_author_name
'Brown, Alexandra C.'
'Altman, Alison B.'
'Lohrey, Trevor D.'
'Hohloch, Stephan'
'Arnold, John'

_publ_section_title
;
 Hydride oxidation from a titanium--aluminum bimetallic complex:
 insertion, thermal and electrochemical reactivity
;
_journal_name_full 'Chem. Sci.'
_journal_paper_doi 10.1039/C7SC01835E
_journal_year 2017
_chemical_formula_moiety 'C21 H39 Al F3 O3 S Si3 Ti'
_chemical_formula_sum 'C21 H39 Al F3 O3 S Si3 Ti'
_chemical_formula_weight 587.73
_chemical_name_common (Cp)2Ti(u-H)(u-OTf)Al(H)C(TMS)3
_chemical_properties_physical ', Air-sensitive,Moisture-sensitive,Oxygen-sensitive'
_space_group_crystal_system monoclinic
_space_group_IT_number 14
_space_group_name_Hall '-P 2yn'
_space_group_name_H-M_alt 'P 1 21/n 1'
_symmetry_space_group_name_Hall '-P 2yn'
_symmetry_space_group_name_H-M 'P 1 21/n 1'
_atom_sites_solution_hydrogens mixed
_atom_sites_solution_primary iterative
_atom_sites_solution_secondary difmap
_audit_creation_method SHELXL-2014/7
_audit_update_record
;
2017-01-31 deposited with the CCDC.
2017-05-17 downloaded from the CCDC.
;
_cell_angle_alpha 90
_cell_angle_beta 92.756(2)
_cell_angle_gamma 90
_cell_formula_units_Z 8
_cell_length_a 15.9334(5)
_cell_length_b 8.8807(2)
_cell_length_c 41.2358(12)
_cell_measurement_reflns_used 9488
_cell_measurement_temperature 100(2)
_cell_measurement_theta_max 25.18
_cell_measurement_theta_min 2.50
_cell_volume 5828.1(3)
_computing_cell_refinement 'Bruker SAINT V8.37A'
_computing_data_collection 'Bruker APEX3'
_computing_data_reduction 'Bruker SAINT V8.37A'
_computing_molecular_graphics ORTEP-32
_computing_publication_material WinGX
_computing_structure_refinement SHELXL-2014/7
_computing_structure_solution SHELXT
_diffrn_ambient_temperature 100(2)
_diffrn_detector_area_resol_mean 8.366
_diffrn_measured_fraction_theta_full 1.000
_diffrn_measured_fraction_theta_max 0.999
_diffrn_measurement_device_type 'Bruker APEX-II CCD'
_diffrn_measurement_method '\f and \w scans'
_diffrn_radiation_type MoK\a
_diffrn_radiation_wavelength 0.71073
_diffrn_reflns_av_R_equivalents 0.0798
_diffrn_reflns_av_unetI/netI 0.0562
_diffrn_reflns_Laue_measured_fraction_full 1.000
_diffrn_reflns_Laue_measured_fraction_max 0.999
_diffrn_reflns_limit_h_max 19
_diffrn_reflns_limit_h_min -17
_diffrn_reflns_limit_k_max 10
_diffrn_reflns_limit_k_min -10
_diffrn_reflns_limit_l_max 49
_diffrn_reflns_limit_l_min -49
_diffrn_reflns_number 127278
_diffrn_reflns_point_group_measured_fraction_full 1.000
_diffrn_reflns_point_group_measured_fraction_max 0.999
_diffrn_reflns_theta_full 25.000
_diffrn_reflns_theta_max 25.361
_diffrn_reflns_theta_min 1.349
_diffrn_source 'microfocus sealed tube'
_exptl_absorpt_coefficient_mu 0.559
_exptl_absorpt_correction_type multi-scan
_exptl_absorpt_process_details SADABS
_exptl_crystal_colour blue
_exptl_crystal_density_diffrn 1.340
_exptl_crystal_description plate
_exptl_crystal_F_000 2472
_exptl_crystal_recrystallization_method 'Re-crystallisation from solvent: Hexane'
_exptl_crystal_size_max 0.080
_exptl_crystal_size_mid 0.050
_exptl_crystal_size_min 0.010
_exptl_transmission_factor_max 0.7452
_exptl_transmission_factor_min 0.7024
_refine_diff_density_max 0.616
_refine_diff_density_min -0.359
_refine_diff_density_rms 0.092
_refine_ls_extinction_method none
_refine_ls_goodness_of_fit_ref 1.038
_refine_ls_hydrogen_treatment mixed
_refine_ls_matrix_type full
_refine_ls_number_parameters 685
_refine_ls_number_reflns 10668
_refine_ls_number_restraints 0
_refine_ls_restrained_S_all 1.038
_refine_ls_R_factor_all 0.0785
_refine_ls_R_factor_gt 0.0532
_refine_ls_shift/su_max 0.002
_refine_ls_shift/su_mean 0.000
_refine_ls_structure_factor_coef Fsqd
_refine_ls_weighting_details 'w=1/[\s^2^(Fo^2^)+(0.0555P)^2^+8.3207P] where P=(Fo^2^+2Fc^2^)/3'
_refine_ls_weighting_scheme calc
_refine_ls_wR_factor_gt 0.1174
_refine_ls_wR_factor_ref 0.1285
_reflns_Friedel_coverage 0.000
_reflns_number_gt 7979
_reflns_number_total 10668
_reflns_threshold_expression 'I > 2\s(I)'
_cod_data_source_file c7sc01835e2.cif
_cod_data_source_block shelx
_cod_database_code 1546176
_shelx_shelxl_version_number 2014/7
_shelx_space_group_comment
;
The symmetry employed for this shelxl refinement is uniquely defined
by the following loop, which should always be used as a source of
symmetry information in preference to the above space-group names.
They are only intended as comments.
;
_shelx_estimated_absorpt_t_min 0.957
_shelx_estimated_absorpt_t_max 0.994

loop_
_space_group_symop_operation_xyz
'x, y, z'
'-x+1/2, y+1/2, -z+1/2'
'-x, -y, -z'
'x-1/2, -y-1/2, z-1/2'

loop_
_atom_site_label
_atom_site_type_symbol
_atom_site_fract_x
_atom_site_fract_y
_atom_site_fract_z
_atom_site_U_iso_or_equiv
_atom_site_adp_type
_atom_site_occupancy
_atom_site_site_symmetry_order
_atom_site_calc_flag
_atom_site_refinement_flags_posn
_atom_site_refinement_flags_adp
_atom_site_refinement_flags_occupancy
_atom_site_disorder_assembly
_atom_site_disorder_group
C1 C 0.2046(2) 0.7303(4) 0.70710(8) 0.0255(9) Uani 1 1 d . . . . .
C2 C 0.17064(19) 0.4872(4) 0.58571(7) 0.0133(7) Uani 1 1 d . . . . .
C3 C 0.3612(2) 0.4665(4) 0.60576(8) 0.0253(8) Uani 1 1 d . . . A 1
H3A H 0.3503 0.4023 0.6244 0.038 Uiso 1 1 calc R U . A 1
H3B H 0.3596 0.5725 0.6123 0.038 Uiso 1 1 calc R U . A 1
H3C H 0.4167 0.4428 0.5979 0.038 Uiso 1 1 calc R U . A 1
C4 C 0.3133(2) 0.5398(4) 0.53617(8) 0.0309(9) Uani 1 1 d . . . A 1
H4A H 0.3153 0.6476 0.5413 0.046 Uiso 1 1 calc R U . A 1
H4B H 0.2731 0.5225 0.5178 0.046 Uiso 1 1 calc R U . A 1
H4C H 0.3691 0.5055 0.5305 0.046 Uiso 1 1 calc R U . A 1
C5 C 0.2888(2) 0.2270(4) 0.56193(9) 0.0274(9) Uani 1 1 d . . . A 1
H5A H 0.3455 0.2070 0.5549 0.041 Uiso 1 1 calc R U . A 1
H5B H 0.2476 0.2019 0.5443 0.041 Uiso 1 1 calc R U . A 1
H5C H 0.2782 0.1653 0.5810 0.041 Uiso 1 1 calc R U . A 1
C6 C 0.2507(2) 0.8046(4) 0.60083(9) 0.0312(9) Uani 1 1 d . . . B 1
H6A H 0.2374 0.9123 0.6015 0.047 Uiso 1 1 calc R U . B 1
H6B H 0.2978 0.7883 0.5868 0.047 Uiso 1 1 calc R U . B 1
H6C H 0.2661 0.7691 0.6228 0.047 Uiso 1 1 calc R U . B 1
C7 C 0.1299(3) 0.7697(4) 0.54202(8) 0.0291(9) Uani 1 1 d . . . B 1
H7A H 0.1288 0.8801 0.5423 0.044 Uiso 1 1 calc R U . B 1
H7B H 0.0746 0.7315 0.5345 0.044 Uiso 1 1 calc R U . B 1
H7C H 0.1725 0.7351 0.5274 0.044 Uiso 1 1 calc R U . B 1
C8 C 0.0704(2) 0.7654(4) 0.60978(8) 0.0213(8) Uani 1 1 d . . . B 1
H8A H 0.0845 0.7422 0.6326 0.032 Uiso 1 1 calc R U . B 1
H8B H 0.0178 0.7150 0.6029 0.032 Uiso 1 1 calc R U . B 1
H8C H 0.0638 0.8744 0.6071 0.032 Uiso 1 1 calc R U . B 1
C9 C 0.1012(2) 0.3853(4) 0.51625(8) 0.0276(9) Uani 1 1 d . . . C 1
H9A H 0.1556 0.3393 0.5122 0.041 Uiso 1 1 calc R U . C 1
H9B H 0.1002 0.4890 0.5081 0.041 Uiso 1 1 calc R U . C 1
H9C H 0.0563 0.3273 0.5050 0.041 Uiso 1 1 calc R U . C 1
C10 C -0.0225(2) 0.4670(4) 0.56689(8) 0.0258(9) Uani 1 1 d . . . C 1
H10A H -0.0647 0.4086 0.5542 0.039 Uiso 1 1 calc R U . C 1
H10B H -0.0240 0.5720 0.5596 0.039 Uiso 1 1 calc R U . C 1
H10C H -0.0349 0.4628 0.5899 0.039 Uiso 1 1 calc R U . C 1
C11 C 0.0749(2) 0.1868(4) 0.57438(9) 0.0256(8) Uani 1 1 d . . . C 1
H11A H 0.0530 0.1838 0.5962 0.038 Uiso 1 1 calc R U . C 1
H11B H 0.1302 0.1384 0.5747 0.038 Uiso 1 1 calc R U . C 1
H11C H 0.0363 0.1332 0.5592 0.038 Uiso 1 1 calc R U . C 1
C12 C 0.1284(2) 0.1439(4) 0.69649(8) 0.0225(8) Uani 1 1 d . . . . .
H12 H 0.1860 0.1686 0.6948 0.027 Uiso 1 1 calc R U . . .
C13 C 0.0821(2) 0.1545(4) 0.72482(8) 0.0220(8) Uani 1 1 d . . . . .
H13 H 0.1034 0.1863 0.7456 0.026 Uiso 1 1 calc R U . . .
C14 C -0.0004(2) 0.1100(4) 0.71673(9) 0.0260(9) Uani 1 1 d . . . . .
H14 H -0.0453 0.1070 0.7311 0.031 Uiso 1 1 calc R U . . .
C15 C -0.0053(2) 0.0703(4) 0.68368(9) 0.0281(9) Uani 1 1 d . . . . .
H15 H -0.0541 0.0359 0.6718 0.034 Uiso 1 1 calc R U . . .
C16 C 0.0739(3) 0.0902(4) 0.67133(9) 0.0283(9) Uani 1 1 d . . . . .
H16 H 0.0884 0.0709 0.6497 0.034 Uiso 1 1 calc R U . . .
C17 C -0.0411(2) 0.5617(4) 0.70011(10) 0.0308(9) Uani 1 1 d . . . . .
H17 H -0.0113 0.6429 0.7103 0.037 Uiso 1 1 calc R U . . .
C18 C -0.0800(2) 0.4449(4) 0.71582(8) 0.0272(9) Uani 1 1 d . . . . .
H18 H -0.0805 0.4310 0.7387 0.033 Uiso 1 1 calc R U . . .
C19 C -0.1184(2) 0.3511(4) 0.69221(9) 0.0265(9) Uani 1 1 d . . . . .
H19 H -0.1506 0.2635 0.6962 0.032 Uiso 1 1 calc R U . . .
C20 C -0.1009(2) 0.4094(4) 0.66171(8) 0.0280(9) Uani 1 1 d . . . . .
H20 H -0.1183 0.3678 0.6412 0.034 Uiso 1 1 calc R U . . .
C21 C -0.0533(2) 0.5395(4) 0.66685(9) 0.0311(10) Uani 1 1 d . . . . .
H21 H -0.0327 0.6024 0.6504 0.037 Uiso 1 1 calc R U . . .
C22 C 0.7110(2) 0.7491(4) 0.70323(9) 0.0262(9) Uani 1 1 d . . . . .
C23 C 0.67040(19) 1.0013(3) 0.58350(7) 0.0122(7) Uani 1 1 d . . . . .
C24 C 0.8136(2) 0.9257(5) 0.53609(9) 0.0335(10) Uani 1 1 d . . . D 1
H24A H 0.8101 1.0275 0.5269 0.050 Uiso 1 1 calc R U . D 1
H24B H 0.7762 0.8584 0.5233 0.050 Uiso 1 1 calc R U . D 1
H24C H 0.8715 0.8889 0.5355 0.050 Uiso 1 1 calc R U . D 1
C25 C 0.8608(2) 1.0487(4) 0.60224(8) 0.0255(8) Uani 1 1 d . . . D 1
H25A H 0.9167 1.0038 0.6007 0.038 Uiso 1 1 calc R U . D 1
H25B H 0.8468 1.0541 0.6251 0.038 Uiso 1 1 calc R U . D 1
H25C H 0.8607 1.1504 0.5930 0.038 Uiso 1 1 calc R U . D 1
C26 C 0.7973(2) 0.7341(4) 0.59611(10) 0.0359(10) Uani 1 1 d . . . D 1
H26A H 0.8568 0.7070 0.5956 0.054 Uiso 1 1 calc R U . D 1
H26B H 0.7636 0.6623 0.5829 0.054 Uiso 1 1 calc R U . D 1
H26C H 0.7799 0.7310 0.6186 0.054 Uiso 1 1 calc R U . D 1
C27 C 0.7396(2) 1.3036(4) 0.55495(9) 0.0324(9) Uani 1 1 d . . . E 1
H27A H 0.7873 1.2515 0.5458 0.049 Uiso 1 1 calc R U . E 1
H27B H 0.7554 1.3381 0.5770 0.049 Uiso 1 1 calc R U . E 1
H27C H 0.7238 1.3903 0.5413 0.049 Uiso 1 1 calc R U . E 1
C28 C 0.6150(2) 1.1198(4) 0.51358(8) 0.0268(9) Uani 1 1 d . . . E 1
H28A H 0.6002 1.2115 0.5014 0.040 Uiso 1 1 calc R U . E 1
H28B H 0.5662 1.0527 0.5136 0.040 Uiso 1 1 calc R U . E 1
H28C H 0.6615 1.0687 0.5034 0.040 Uiso 1 1 calc R U . E 1
C29 C 0.5616(2) 1.2888(4) 0.57207(9) 0.0273(9) Uani 1 1 d . . . E 1
H29A H 0.5496 1.3727 0.5571 0.041 Uiso 1 1 calc R U . E 1
H29B H 0.5789 1.3284 0.5935 0.041 Uiso 1 1 calc R U . E 1
H29C H 0.5109 1.2272 0.5738 0.041 Uiso 1 1 calc R U . E 1
C30 C 0.6069(3) 0.7348(4) 0.53811(8) 0.0303(9) Uani 1 1 d . . . F 1
H30A H 0.6067 0.8021 0.5193 0.045 Uiso 1 1 calc R U . F 1
H30B H 0.5617 0.6606 0.5350 0.045 Uiso 1 1 calc R U . F 1
H30C H 0.6611 0.6826 0.5404 0.045 Uiso 1 1 calc R U . F 1
C31 C 0.4801(2) 0.9262(4) 0.57154(9) 0.0287(9) Uani 1 1 d . . . F 1
H31A H 0.4678 0.9824 0.5912 0.043 Uiso 1 1 calc R U . F 1
H31B H 0.4399 0.8433 0.5685 0.043 Uiso 1 1 calc R U . F 1
H31C H 0.4754 0.9937 0.5527 0.043 Uiso 1 1 calc R U . F 1
C32 C 0.5885(2) 0.7080(4) 0.60977(8) 0.0259(8) Uani 1 1 d . . . F 1
H32A H 0.6386 0.6442 0.6095 0.039 Uiso 1 1 calc R U . F 1
H32B H 0.5381 0.6451 0.6071 0.039 Uiso 1 1 calc R U . F 1
H32C H 0.5878 0.7616 0.6305 0.039 Uiso 1 1 calc R U . F 1
C33 C 0.4449(2) 0.9344(4) 0.66284(8) 0.0239(8) Uani 1 1 d . . . . .
H33 H 0.4655 0.8752 0.6458 0.029 Uiso 1 1 calc R U . . .
C34 C 0.4575(2) 0.9056(4) 0.69616(9) 0.0238(8) Uani 1 1 d . . . . .
H34 H 0.4872 0.8223 0.7055 0.029 Uiso 1 1 calc R U . . .
C35 C 0.4191(2) 1.0198(4) 0.71313(8) 0.0237(8) Uani 1 1 d . . . . .
H35 H 0.4196 1.0303 0.7361 0.028 Uiso 1 1 calc R U . . .
C36 C 0.3796(2) 1.1169(4) 0.69021(8) 0.0227(8) Uani 1 1 d . . . . .
H36 H 0.3470 1.2029 0.6950 0.027 Uiso 1 1 calc R U . . .
C37 C 0.3965(2) 1.0656(4) 0.65910(8) 0.0242(8) Uani 1 1 d . . . . .
H37 H 0.3784 1.1113 0.6391 0.029 Uiso 1 1 calc R U . . .
C38 C 0.5822(2) 1.3116(4) 0.72350(8) 0.0206(8) Uani 1 1 d . . . . .
H38 H 0.6064 1.2760 0.7436 0.025 Uiso 1 1 calc R U . . .
C39 C 0.4989(2) 1.3543(4) 0.71741(8) 0.0227(8) Uani 1 1 d . . . . .
H39 H 0.4560 1.3520 0.7326 0.027 Uiso 1 1 calc R U . . .
C40 C 0.4888(2) 1.4016(4) 0.68483(8) 0.0251(8) Uani 1 1 d . . . . .
H40 H 0.4383 1.4371 0.6743 0.030 Uiso 1 1 calc R U . . .
C41 C 0.5662(2) 1.3870(4) 0.67072(8) 0.0240(8) Uani 1 1 d . . . . .
H41 H 0.5777 1.4109 0.6489 0.029 Uiso 1 1 calc R U . . .
C42 C 0.6241(2) 1.3308(4) 0.69440(8) 0.0203(8) Uani 1 1 d . . . . .
H42 H 0.6816 1.3094 0.6914 0.024 Uiso 1 1 calc R U . . .
O1 O 0.13365(13) 0.4691(2) 0.70644(5) 0.0166(5) Uani 1 1 d . . . . .
O2 O 0.20991(13) 0.5436(3) 0.65972(5) 0.0179(5) Uani 1 1 d . . . . .
O3 O 0.28808(14) 0.4773(3) 0.71011(5) 0.0271(6) Uani 1 1 d . . . . .
O4 O 0.63130(14) 1.0016(2) 0.70400(5) 0.0179(5) Uani 1 1 d . . . . .
O5 O 0.71321(13) 0.9478(3) 0.65763(5) 0.0176(5) Uani 1 1 d . . . . .
O6 O 0.78481(15) 1.0090(3) 0.70949(5) 0.0305(6) Uani 1 1 d . . . . .
F1 F 0.26482(15) 0.8084(3) 0.69479(6) 0.0474(7) Uani 1 1 d . . . . .
F2 F 0.21152(15) 0.7409(2) 0.73917(5) 0.0403(6) Uani 1 1 d . . . . .
F3 F 0.13092(14) 0.7859(2) 0.69704(6) 0.0390(6) Uani 1 1 d . . . . .
F4 F 0.77290(17) 0.6798(3) 0.69035(6) 0.0598(8) Uani 1 1 d . . . . .
F5 F 0.63882(16) 0.6883(2) 0.69247(6) 0.0455(6) Uani 1 1 d . . . . .
F6 F 0.71688(14) 0.7325(2) 0.73506(5) 0.0393(6) Uani 1 1 d . . . . .
Al1 Al 0.16723(6) 0.40104(11) 0.62967(2) 0.0138(2) Uani 1 1 d . . . . .
Al2 Al 0.66606(6) 1.08666(11) 0.62758(2) 0.0140(2) Uani 1 1 d . . . . .
Si1 Si 0.27902(6) 0.43183(12) 0.57261(2) 0.0141(3) Uani 0.914(3) 1 d . . P A 1
Si2 Si 0.15640(7) 0.69765(11) 0.58435(2) 0.0128(3) Uani 0.914(3) 1 d . . P B 1
Si3 Si 0.08473(7) 0.38603(11) 0.56114(2) 0.0121(3) Uani 0.914(3) 1 d . . P C 1
Si4 Si 0.78099(6) 0.92981(13) 0.57926(2) 0.0146(3) Uani 0.883(3) 1 d . . P D 1
Si5 Si 0.64796(7) 1.17062(11) 0.55637(2) 0.0127(3) Uani 0.883(3) 1 d . . P E 1
Si6 Si 0.59017(7) 0.84789(11) 0.57572(2) 0.0129(3) Uani 0.883(3) 1 d . . P F 1
Ti1 Ti 0.02690(4) 0.33111(6) 0.68686(2) 0.01349(16) Uani 1 1 d . . . . .
Ti2 Ti 0.52444(4) 1.14079(6) 0.68490(2) 0.01305(16) Uani 1 1 d . . . . .
S1 S 0.21125(5) 0.53239(9) 0.69564(2) 0.0150(2) Uani 1 1 d . . . . .
S2 S 0.71124(5) 0.94941(9) 0.69355(2) 0.0152(2) Uani 1 1 d . . . . .
Si5' Si 0.5843(9) 1.1016(18) 0.5605(3) 0.066(4) Uani 0.117(3) 1 d . . P D 2
Si4' Si 0.7805(10) 1.0644(18) 0.5714(3) 0.072(5) Uani 0.117(3) 1 d . . P D 2
Si6' Si 0.6632(10) 0.7946(17) 0.5835(4) 0.074(5) Uani 0.117(3) 1 d . . P D 2
Si2' Si 0.0912(16) 0.651(3) 0.5763(6) 0.086(8) Uani 0.086(3) 1 d . . P A 2
Si3' Si 0.1507(14) 0.331(2) 0.5571(5) 0.074(7) Uani 0.086(3) 1 d . . P A 2
Si1' Si 0.2797(14) 0.573(3) 0.5807(6) 0.089(8) Uani 0.086(3) 1 d . . P A 2
H1 H 0.073(2) 0.378(4) 0.6458(8) 0.030(10) Uiso 1 1 d . . . . .
H2 H 0.2190(18) 0.251(3) 0.6369(7) 0.008(8) Uiso 1 1 d . . . . .
H22 H 0.5732(18) 1.105(3) 0.6432(7) 0.011(8) Uiso 1 1 d . . . . .
H23 H 0.7139(18) 1.242(3) 0.6333(7) 0.010(8) Uiso 1 1 d . . . . .

loop_
_atom_site_aniso_label
_atom_site_aniso_U_11
_atom_site_aniso_U_22
_atom_site_aniso_U_33
_atom_site_aniso_U_23
_atom_site_aniso_U_13
_atom_site_aniso_U_12
C1 0.030(2) 0.020(2) 0.027(2) -0.0041(15) 0.0052(17) -0.0103(18)
C2 0.0131(18) 0.0137(17) 0.0131(15) 0.0011(13) 0.0013(13) -0.0005(14)
C3 0.016(2) 0.032(2) 0.028(2) 0.0012(16) 0.0019(15) 0.0010(17)
C4 0.030(2) 0.036(2) 0.028(2) 0.0061(17) 0.0126(17) 0.0047(19)
C5 0.027(2) 0.027(2) 0.028(2) -0.0008(16) 0.0076(16) 0.0131(18)
C6 0.040(2) 0.021(2) 0.033(2) 0.0025(16) 0.0016(18) -0.0110(19)
C7 0.042(2) 0.019(2) 0.027(2) 0.0069(15) 0.0037(17) 0.0062(18)
C8 0.028(2) 0.0117(18) 0.0240(18) 0.0007(14) -0.0006(15) 0.0030(16)
C9 0.035(2) 0.027(2) 0.0195(18) -0.0059(15) -0.0055(16) 0.0016(18)
C10 0.018(2) 0.033(2) 0.0252(19) -0.0024(16) -0.0049(15) 0.0008(17)
C11 0.025(2) 0.019(2) 0.033(2) -0.0056(16) -0.0018(16) -0.0024(17)
C12 0.022(2) 0.0121(18) 0.034(2) 0.0042(15) 0.0039(16) 0.0024(16)
C13 0.027(2) 0.0182(19) 0.0204(18) 0.0074(14) -0.0035(15) -0.0005(16)
C14 0.024(2) 0.021(2) 0.033(2) 0.0172(16) 0.0036(16) -0.0004(17)
C15 0.033(2) 0.0136(19) 0.036(2) 0.0042(16) -0.0143(18) -0.0091(17)
C16 0.053(3) 0.0095(18) 0.0227(19) 0.0007(14) 0.0016(18) 0.0038(18)
C17 0.018(2) 0.023(2) 0.051(3) -0.0183(18) 0.0057(18) 0.0024(18)
C18 0.019(2) 0.045(3) 0.0178(18) 0.0004(17) 0.0049(15) 0.0085(19)
C19 0.0107(19) 0.024(2) 0.045(2) 0.0053(17) 0.0046(16) -0.0022(16)
C20 0.023(2) 0.039(2) 0.0216(19) -0.0042(17) -0.0039(15) 0.0143(19)
C21 0.030(2) 0.024(2) 0.041(2) 0.0128(17) 0.0205(18) 0.0166(19)
C22 0.029(2) 0.021(2) 0.028(2) 0.0072(16) 0.0005(17) 0.0058(18)
C23 0.0107(17) 0.0123(17) 0.0137(15) -0.0019(13) 0.0012(13) -0.0007(14)
C24 0.021(2) 0.047(3) 0.033(2) -0.0152(18) 0.0090(17) 0.0025(19)
C25 0.0128(19) 0.037(2) 0.0267(19) -0.0017(16) -0.0002(15) 0.0021(17)
C26 0.031(2) 0.035(2) 0.041(2) -0.0077(19) -0.0023(18) 0.017(2)
C27 0.042(3) 0.027(2) 0.027(2) 0.0069(17) 0.0019(18) -0.009(2)
C28 0.033(2) 0.027(2) 0.0192(18) 0.0033(15) -0.0041(16) -0.0035(18)
C29 0.030(2) 0.023(2) 0.029(2) 0.0056(16) -0.0013(16) 0.0064(18)
C30 0.042(2) 0.021(2) 0.028(2) -0.0080(16) 0.0041(18) -0.0074(19)
C31 0.019(2) 0.041(2) 0.026(2) -0.0023(17) 0.0007(15) -0.0071(18)
C32 0.030(2) 0.020(2) 0.0276(19) 0.0021(15) -0.0015(16) -0.0059(17)
C33 0.021(2) 0.024(2) 0.028(2) -0.0065(15) 0.0124(15) -0.0102(17)
C34 0.0158(19) 0.019(2) 0.037(2) 0.0093(16) 0.0084(16) -0.0033(16)
C35 0.0159(19) 0.036(2) 0.0197(18) 0.0030(16) 0.0059(15) -0.0073(17)
C36 0.0098(18) 0.024(2) 0.034(2) -0.0040(16) 0.0058(15) -0.0010(16)
C37 0.023(2) 0.028(2) 0.0210(18) 0.0040(15) -0.0035(15) -0.0062(17)
C38 0.024(2) 0.0168(18) 0.0203(18) -0.0025(14) -0.0049(15) -0.0014(16)
C39 0.023(2) 0.021(2) 0.0242(19) -0.0083(15) 0.0038(15) 0.0006(17)
C40 0.028(2) 0.0152(19) 0.032(2) -0.0063(15) -0.0063(16) 0.0076(17)
C41 0.042(2) 0.0099(18) 0.0201(18) 0.0000(14) 0.0017(16) -0.0006(17)
C42 0.0204(19) 0.0133(18) 0.0275(19) -0.0061(14) 0.0036(15) -0.0017(16)
O1 0.0177(13) 0.0179(12) 0.0145(11) -0.0029(9) 0.0026(9) -0.0050(10)
O2 0.0177(13) 0.0224(13) 0.0135(11) -0.0008(9) 0.0007(9) -0.0066(11)
O3 0.0165(13) 0.0390(16) 0.0253(13) -0.0005(11) -0.0056(10) 0.0093(12)
O4 0.0199(13) 0.0187(13) 0.0153(11) 0.0035(9) 0.0037(9) 0.0065(10)
O5 0.0156(12) 0.0227(13) 0.0147(11) 0.0011(9) 0.0021(9) 0.0070(11)
O6 0.0266(15) 0.0410(17) 0.0235(13) 0.0034(11) -0.0045(11) -0.0135(13)
F1 0.0535(16) 0.0357(14) 0.0543(15) -0.0123(11) 0.0169(12) -0.0296(13)
F2 0.0561(16) 0.0376(14) 0.0272(12) -0.0183(10) 0.0028(11) -0.0057(12)
F3 0.0376(14) 0.0170(12) 0.0613(15) -0.0038(10) -0.0082(12) 0.0107(11)
F4 0.0710(19) 0.0474(16) 0.0636(17) 0.0200(13) 0.0290(15) 0.0450(15)
F5 0.0606(17) 0.0197(12) 0.0546(15) 0.0059(11) -0.0151(13) -0.0118(12)
F6 0.0524(15) 0.0350(13) 0.0303(12) 0.0164(10) -0.0014(11) 0.0021(12)
Al1 0.0148(5) 0.0141(5) 0.0126(5) 0.0007(4) 0.0014(4) 0.0008(4)
Al2 0.0133(5) 0.0145(5) 0.0143(5) -0.0011(4) 0.0020(4) -0.0010(4)
Si1 0.0115(6) 0.0153(6) 0.0156(5) 0.0019(4) 0.0033(4) 0.0031(4)
Si2 0.0151(6) 0.0085(5) 0.0149(5) 0.0015(4) 0.0008(4) 0.0002(5)
Si3 0.0139(6) 0.0108(5) 0.0114(5) -0.0021(4) -0.0023(4) 0.0014(5)
Si4 0.0092(6) 0.0180(7) 0.0167(5) -0.0055(4) 0.0026(4) 0.0034(5)
Si5 0.0146(6) 0.0126(6) 0.0110(5) 0.0015(4) 0.0004(4) -0.0014(5)
Si6 0.0139(6) 0.0108(6) 0.0140(5) -0.0016(4) 0.0005(4) -0.0031(5)
Ti1 0.0147(3) 0.0123(3) 0.0135(3) 0.0008(2) 0.0017(2) -0.0016(3)
Ti2 0.0134(3) 0.0125(3) 0.0134(3) -0.0004(2) 0.0018(2) 0.0012(3)
S1 0.0160(5) 0.0155(4) 0.0135(4) -0.0015(3) -0.0001(3) 0.0006(4)
S2 0.0135(5) 0.0175(5) 0.0146(4) 0.0019(3) -0.0005(3) -0.0005(4)
Si5' 0.053(9) 0.092(11) 0.052(8) 0.008(7) 0.000(6) 0.002(8)
Si4' 0.082(10) 0.074(12) 0.060(8) -0.016(7) 0.009(7) -0.008(8)
Si6' 0.085(12) 0.066(10) 0.071(9) -0.005(7) 0.007(8) -0.020(9)
Si2' 0.091(19) 0.080(16) 0.088(15) -0.013(12) 0.017(13) 0.017(14)
Si3' 0.072(15) 0.086(15) 0.065(12) 0.005(10) 0.019(10) 0.001(12)
Si1' 0.069(14) 0.11(2) 0.091(16) 0.007(14) 0.005(11) 0.008(13)

loop_
_atom_type_symbol
_atom_type_description
_atom_type_scat_dispersion_real
_atom_type_scat_dispersion_imag
_atom_type_scat_source
C C 0.0033 0.0016 'International Tables Vol C Tables 4.2.6.8 and 6.1.1.4'
H H 0.0000 0.0000 'International Tables Vol C Tables 4.2.6.8 and 6.1.1.4'
O O 0.0106 0.0060 'International Tables Vol C Tables 4.2.6.8 and 6.1.1.4'
F F 0.0171 0.0103 'International Tables Vol C Tables 4.2.6.8 and 6.1.1.4'
Al Al 0.0645 0.0514 'International Tables Vol C Tables 4.2.6.8 and 6.1.1.4'
Si Si 0.0817 0.0704 'International Tables Vol C Tables 4.2.6.8 and 6.1.1.4'
Ti Ti 0.2776 0.4457 'International Tables Vol C Tables 4.2.6.8 and 6.1.1.4'
S S 0.1246 0.1234 'International Tables Vol C Tables 4.2.6.8 and 6.1.1.4'

loop_
_geom_angle_atom_site_label_1
_geom_angle_atom_site_label_2
_geom_angle_atom_site_label_3
_geom_angle
F1 C1 F3 109.8(3)
F1 C1 F2 108.8(3)
F3 C1 F2 108.5(3)
F1 C1 S1 110.9(3)
F3 C1 S1 109.9(2)
F2 C1 S1 108.9(2)
Si2 C2 Si3 111.87(16)
Si2 C2 Si1 110.99(16)
Si3 C2 Si1 111.70(16)
Si3' C2 Si1' 111.2(10)
Si3' C2 Si2' 110.1(10)
Si1' C2 Si2' 105.2(11)
Si3' C2 Al1 106.6(6)
Si2 C2 Al1 113.83(15)
Si3 C2 Al1 104.92(15)
Si1 C2 Al1 103.11(15)
Si1' C2 Al1 108.6(7)
Si2' C2 Al1 115.2(7)
Si1 C3 H3A 109.5
Si1 C3 H3B 109.5
H3A C3 H3B 109.5
Si1 C3 H3C 109.5
H3A C3 H3C 109.5
H3B C3 H3C 109.5
Si1 C4 H4A 109.5
Si1 C4 H4B 109.5
H4A C4 H4B 109.5
Si1 C4 H4C 109.5
H4A C4 H4C 109.5
H4B C4 H4C 109.5
Si1 C5 H5A 109.5
Si1 C5 H5B 109.5
H5A C5 H5B 109.5
Si1 C5 H5C 109.5
H5A C5 H5C 109.5
H5B C5 H5C 109.5
Si2 C6 H6A 109.5
Si2 C6 H6B 109.5
H6A C6 H6B 109.5
Si2 C6 H6C 109.5
H6A C6 H6C 109.5
H6B C6 H6C 109.5
Si2 C7 H7A 109.5
Si2 C7 H7B 109.5
H7A C7 H7B 109.5
Si2 C7 H7C 109.5
H7A C7 H7C 109.5
H7B C7 H7C 109.5
Si2 C8 H8A 109.5
Si2 C8 H8B 109.5
H8A C8 H8B 109.5
Si2 C8 H8C 109.5
H8A C8 H8C 109.5
H8B C8 H8C 109.5
Si3 C9 H9A 109.5
Si3 C9 H9B 109.5
H9A C9 H9B 109.5
Si3 C9 H9C 109.5
H9A C9 H9C 109.5
H9B C9 H9C 109.5
Si3 C10 H10A 109.5
Si3 C10 H10B 109.5
H10A C10 H10B 109.5
Si3 C10 H10C 109.5
H10A C10 H10C 109.5
H10B C10 H10C 109.5
Si3 C11 H11A 109.5
Si3 C11 H11B 109.5
H11A C11 H11B 109.5
Si3 C11 H11C 109.5
H11A C11 H11C 109.5
H11B C11 H11C 109.5
C16 C12 C13 107.7(3)
C16 C12 Ti1 73.6(2)
C13 C12 Ti1 73.10(19)
C16 C12 H12 126.1
C13 C12 H12 126.1
Ti1 C12 H12 119.1
C14 C13 C12 107.8(3)
C14 C13 Ti1 73.32(19)
C12 C13 Ti1 71.86(19)
C14 C13 H13 126.1
C12 C13 H13 126.1
Ti1 C13 H13 120.5
C13 C14 C15 108.0(3)
C13 C14 Ti1 72.26(19)
C15 C14 Ti1 72.95(19)
C13 C14 H14 126.0
C15 C14 H14 126.0
Ti1 C14 H14 120.6
C16 C15 C14 108.3(3)
C16 C15 Ti1 72.5(2)
C14 C15 Ti1 72.6(2)
C16 C15 H15 125.9
C14 C15 H15 125.9
Ti1 C15 H15 120.8
C15 C16 C12 108.2(3)
C15 C16 Ti1 73.3(2)
C12 C16 Ti1 71.67(19)
C15 C16 H16 125.9
C12 C16 H16 125.9
Ti1 C16 H16 120.9
C18 C17 C21 108.1(3)
C18 C17 Ti1 71.6(2)
C21 C17 Ti1 72.3(2)
C18 C17 H17 125.9
C21 C17 H17 125.9
Ti1 C17 H17 121.9
C17 C18 C19 108.1(3)
C17 C18 Ti1 74.5(2)
C19 C18 Ti1 72.2(2)
C17 C18 H18 125.9
C19 C18 H18 125.9
Ti1 C18 H18 119.2
C18 C19 C20 107.8(3)
C18 C19 Ti1 73.1(2)
C20 C19 Ti1 72.7(2)
C18 C19 H19 126.1
C20 C19 H19 126.1
Ti1 C19 H19 119.9
C21 C20 C19 107.5(3)
C21 C20 Ti1 74.0(2)
C19 C20 Ti1 72.5(2)
C21 C20 H20 126.3
C19 C20 H20 126.3
Ti1 C20 H20 119.2
C17 C21 C20 108.5(3)
C17 C21 Ti1 73.8(2)
C20 C21 Ti1 71.7(2)
C17 C21 H21 125.7
C20 C21 H21 125.7
Ti1 C21 H21 120.5
F4 C22 F6 109.6(3)
F4 C22 F5 109.5(3)
F6 C22 F5 107.8(3)
F4 C22 S2 111.3(3)
F6 C22 S2 109.0(3)
F5 C22 S2 109.5(2)
Si6' C23 Si5' 115.7(7)
Si6 C23 Si4 111.66(16)
Si6 C23 Si5 111.42(16)
Si4 C23 Si5 111.21(16)
Si6' C23 Si4' 110.3(7)
Si5' C23 Si4' 112.8(7)
Si6' C23 Al2 112.3(5)
Si5' C23 Al2 103.2(5)
Si6 C23 Al2 112.40(15)
Si4 C23 Al2 106.77(15)
Si5 C23 Al2 102.99(15)
Si4' C23 Al2 101.5(4)
Si4 C24 H24A 109.5
Si4 C24 H24B 109.5
H24A C24 H24B 109.5
Si4 C24 H24C 109.5
H24A C24 H24C 109.5
H24B C24 H24C 109.5
Si4 C25 H25A 109.5
Si4 C25 H25B 109.5
H25A C25 H25B 109.5
Si4 C25 H25C 109.5
H25A C25 H25C 109.5
H25B C25 H25C 109.5
Si4 C26 H26A 109.5
Si4 C26 H26B 109.5
H26A C26 H26B 109.5
Si4 C26 H26C 109.5
H26A C26 H26C 109.5
H26B C26 H26C 109.5
Si5 C27 H27A 109.5
Si5 C27 H27B 109.5
H27A C27 H27B 109.5
Si5 C27 H27C 109.5
H27A C27 H27C 109.5
H27B C27 H27C 109.5
Si5 C28 H28A 109.5
Si5 C28 H28B 109.5
H28A C28 H28B 109.5
Si5 C28 H28C 109.5
H28A C28 H28C 109.5
H28B C28 H28C 109.5
Si5 C29 H29A 109.5
Si5 C29 H29B 109.5
H29A C29 H29B 109.5
Si5 C29 H29C 109.5
H29A C29 H29C 109.5
H29B C29 H29C 109.5
Si6 C30 H30A 109.5
Si6 C30 H30B 109.5
H30A C30 H30B 109.5
Si6 C30 H30C 109.5
H30A C30 H30C 109.5
H30B C30 H30C 109.5
Si6 C31 H31A 109.5
Si6 C31 H31B 109.5
H31A C31 H31B 109.5
Si6 C31 H31C 109.5
H31A C31 H31C 109.5
H31B C31 H31C 109.5
Si6 C32 H32A 109.5
Si6 C32 H32B 109.5
H32A C32 H32B 109.5
Si6 C32 H32C 109.5
H32A C32 H32C 109.5
H32B C32 H32C 109.5
C37 C33 C34 108.2(3)
C37 C33 Ti2 71.5(2)
C34 C33 Ti2 73.6(2)
C37 C33 H33 125.9
C34 C33 H33 125.9
Ti2 C33 H33 120.7
C35 C34 C33 108.3(3)
C35 C34 Ti2 70.9(2)
C33 C34 Ti2 72.30(19)
C35 C34 H34 125.9
C33 C34 H34 125.9
Ti2 C34 H34 122.6
C34 C35 C36 107.6(3)
C34 C35 Ti2 75.07(19)
C36 C35 Ti2 72.17(19)
C34 C35 H35 126.2
C36 C35 H35 126.2
Ti2 C35 H35 118.5
C37 C36 C35 108.5(3)
C37 C36 Ti2 73.1(2)
C35 C36 Ti2 72.92(19)
C37 C36 H36 125.8
C35 C36 H36 125.8
Ti2 C36 H36 120.0
C36 C37 C33 107.4(3)
C36 C37 Ti2 72.13(19)
C33 C37 Ti2 74.1(2)
C36 C37 H37 126.3
C33 C37 H37 126.3
Ti2 C37 H37 119.4
C39 C38 C42 107.4(3)
C39 C38 Ti2 73.44(19)
C42 C38 Ti2 71.85(19)
C39 C38 H38 126.3
C42 C38 H38 126.3
Ti2 C38 H38 120.3
C38 C39 C40 108.5(3)
C38 C39 Ti2 72.28(19)
C40 C39 Ti2 73.36(19)
C38 C39 H39 125.8
C40 C39 H39 125.8
Ti2 C39 H39 120.4
C41 C40 C39 107.9(3)
C41 C40 Ti2 72.3(2)
C39 C40 Ti2 72.1(2)
C41 C40 H40 126.0
C39 C40 H40 126.0
Ti2 C40 H40 121.3
C40 C41 C42 107.9(3)
C40 C41 Ti2 73.6(2)
C42 C41 Ti2 71.50(19)
C40 C41 H41 126.1
C42 C41 H41 126.1
Ti2 C41 H41 120.6
C41 C42 C38 108.3(3)
C41 C42 Ti2 73.8(2)
C38 C42 Ti2 73.13(19)
C41 C42 H42 125.9
C38 C42 H42 125.9
Ti2 C42 H42 119.0
S1 O1 Ti1 138.96(13)
S1 O2 Al1 126.99(14)
S2 O4 Ti2 138.40(13)
S2 O5 Al2 128.72(14)
O2 Al1 C2 108.70(12)
O2 Al1 H1 96.9(12)
C2 Al1 H1 118.4(12)
O2 Al1 H2 106.0(10)
C2 Al1 H2 117.4(10)
H1 Al1 H2 106.8(15)
O5 Al2 C23 108.96(12)
O5 Al2 H22 98.4(10)
C23 Al2 H22 118.0(10)
O5 Al2 H23 107.4(10)
C23 Al2 H23 115.6(10)
H22 Al2 H23 106.8(14)
C3 Si1 C5 105.52(17)
C3 Si1 C4 106.22(17)
C5 Si1 C4 105.96(17)
C3 Si1 C2 111.32(15)
C5 Si1 C2 113.80(16)
C4 Si1 C2 113.39(15)
C8 Si2 C6 103.30(17)
C8 Si2 C2 113.20(15)
C6 Si2 C2 113.47(16)
C8 Si2 C7 105.83(16)
C6 Si2 C7 107.63(17)
C2 Si2 C7 112.68(15)
C11 Si3 C10 103.72(17)
C11 Si3 C9 107.64(17)
C10 Si3 C9 107.21(16)
C11 Si3 C2 111.32(15)
C10 Si3 C2 112.94(15)
C9 Si3 C2 113.40(16)
C25 Si4 C24 106.15(17)
C25 Si4 C26 104.79(17)
C24 Si4 C26 106.96(18)
C25 Si4 C23 112.15(15)
C24 Si4 C23 113.33(16)
C26 Si4 C23 112.85(17)
C29 Si5 C28 106.49(17)
C29 Si5 C27 104.11(18)
C28 Si5 C27 107.74(17)
C29 Si5 C23 111.17(15)
C28 Si5 C23 113.65(15)
C27 Si5 C23 113.04(16)
C32 Si6 C30 105.76(17)
C32 Si6 C23 112.65(15)
C30 Si6 C23 113.91(16)
C32 Si6 C31 105.41(17)
C30 Si6 C31 106.87(17)
C23 Si6 C31 111.64(16)
O1 Ti1 C12 79.57(11)
O1 Ti1 C19 131.93(11)
C12 Ti1 C19 135.70(13)
O1 Ti1 C20 129.17(12)
C12 Ti1 C20 149.75(13)
C19 Ti1 C20 34.77(12)
O1 Ti1 C18 98.00(11)
C12 Ti1 C18 136.87(12)
C19 Ti1 C18 34.67(12)
C20 Ti1 C18 57.54(12)
O1 Ti1 C13 82.54(10)
C12 Ti1 C13 35.04(12)
C19 Ti1 C13 109.09(13)
C20 Ti1 C13 141.24(13)
C18 Ti1 C13 101.83(12)
O1 Ti1 C16 110.57(12)
C12 Ti1 C16 34.72(12)
C19 Ti1 C16 114.90(14)
C20 Ti1 C16 115.33(14)
C18 Ti1 C16 140.50(14)
C13 Ti1 C16 57.64(12)
O1 Ti1 C14 115.18(11)
C12 Ti1 C14 57.69(12)
C19 Ti1 C14 78.87(13)
C20 Ti1 C14 107.37(13)
C18 Ti1 C14 86.38(13)
C13 Ti1 C14 34.42(12)
C16 Ti1 C14 57.27(13)
O1 Ti1 C21 94.98(12)
C12 Ti1 C21 165.67(12)
C19 Ti1 C21 57.03(13)
C20 Ti1 C21 34.29(13)
C18 Ti1 C21 56.72(12)
C13 Ti1 C21 158.01(12)
C16 Ti1 C21 141.53(13)
C14 Ti1 C21 135.83(13)
O1 Ti1 C15 135.98(11)
C12 Ti1 C15 57.45(13)
C19 Ti1 C15 82.38(14)
C20 Ti1 C15 94.83(14)
C18 Ti1 C15 106.69(14)
C13 Ti1 C15 57.34(12)
C16 Ti1 C15 34.20(13)
C14 Ti1 C15 34.49(12)
C21 Ti1 C15 129.03(14)
O1 Ti1 C17 77.99(11)
C12 Ti1 C17 152.43(13)
C19 Ti1 C17 56.84(13)
C20 Ti1 C17 56.91(13)
C18 Ti1 C17 33.91(13)
C13 Ti1 C17 125.23(13)
C16 Ti1 C17 171.44(14)
C14 Ti1 C17 119.62(13)
C21 Ti1 C17 33.90(13)
C15 Ti1 C17 138.46(14)
O1 Ti1 H1 83.0(10)
C12 Ti1 H1 90.7(10)
C19 Ti1 H1 119.3(10)
C20 Ti1 H1 84.8(10)
C18 Ti1 H1 132.1(10)
C13 Ti1 H1 125.6(10)
C16 Ti1 H1 79.6(10)
C14 Ti1 H1 136.5(10)
C21 Ti1 H1 75.4(10)
C15 Ti1 H1 104.8(10)
C17 Ti1 H1 102.2(10)
O4 Ti2 C42 80.74(11)
O4 Ti2 C36 131.34(11)
C42 Ti2 C36 135.68(12)
O4 Ti2 C35 97.10(11)
C42 Ti2 C35 138.01(12)
C36 Ti2 C35 34.92(12)
O4 Ti2 C37 129.55(11)
C42 Ti2 C37 148.04(13)
C36 Ti2 C37 34.72(12)
C35 Ti2 C37 57.95(12)
O4 Ti2 C38 81.40(10)
C42 Ti2 C38 35.02(11)
C36 Ti2 C38 110.52(12)
C35 Ti2 C38 103.00(12)
C37 Ti2 C38 142.31(12)
O4 Ti2 C41 112.47(11)
C42 Ti2 C41 34.67(12)
C36 Ti2 C41 113.43(13)
C35 Ti2 C41 139.60(13)
C37 Ti2 C41 113.51(13)
C38 Ti2 C41 57.75(12)
O4 Ti2 C39 113.27(11)
C42 Ti2 C39 57.39(12)
C36 Ti2 C39 79.76(12)
C35 Ti2 C39 86.52(13)
C37 Ti2 C39 108.32(13)
C38 Ti2 C39 34.28(12)
C41 Ti2 C39 57.22(12)
O4 Ti2 C33 95.29(11)
C42 Ti2 C33 164.50(12)
C36 Ti2 C33 57.10(12)
C35 Ti2 C33 57.16(12)
C37 Ti2 C33 34.43(12)
C38 Ti2 C33 159.53(12)
C41 Ti2 C33 140.06(12)
C39 Ti2 C33 136.77(12)
O4 Ti2 C40 136.08(11)
C42 Ti2 C40 57.22(12)
C36 Ti2 C40 81.51(13)
C35 Ti2 C40 105.63(13)
C37 Ti2 C40 94.26(13)
C38 Ti2 C40 57.32(12)
C41 Ti2 C40 34.14(12)
C39 Ti2 C40 34.49(12)
C33 Ti2 C40 128.62(13)
O4 Ti2 C34 77.69(10)
C42 Ti2 C34 154.19(12)
C36 Ti2 C34 56.87(12)
C35 Ti2 C34 34.03(12)
C37 Ti2 C34 57.10(12)
C38 Ti2 C34 126.34(12)
C41 Ti2 C34 169.84(13)
C39 Ti2 C34 119.79(12)
C33 Ti2 C34 34.10(12)
C40 Ti2 C34 137.52(13)
O4 Ti2 H22 83.7(9)
C42 Ti2 H22 88.2(9)
C36 Ti2 H22 120.4(9)
C35 Ti2 H22 133.5(9)
C37 Ti2 H22 85.9(9)
C38 Ti2 H22 122.8(9)
C41 Ti2 H22 78.6(9)
C39 Ti2 H22 135.8(9)
C33 Ti2 H22 76.5(9)
C40 Ti2 H22 105.2(9)
C34 Ti2 H22 103.3(9)
O3 S1 O1 117.89(14)
O3 S1 O2 114.36(14)
O1 S1 O2 111.19(13)
O3 S1 C1 106.41(17)
O1 S1 C1 103.49(15)
O2 S1 C1 101.29(15)
O6 S2 O4 117.65(15)
O6 S2 O5 114.17(14)
O4 S2 O5 111.30(13)
O6 S2 C22 105.86(17)
O4 S2 C22 103.73(16)
O5 S2 C22 102.10(15)

loop_
_geom_bond_atom_site_label_1
_geom_bond_atom_site_label_2
_geom_bond_distance
C1 F1 1.306(4)
C1 F3 1.321(4)
C1 F2 1.325(4)
C1 S1 1.825(4)
C2 Si3' 1.84(2)
C2 Si2 1.884(3)
C2 Si3 1.890(3)
C2 Si1 1.899(3)
C2 Si1' 1.92(2)
C2 Si2' 1.96(2)
C2 Al1 1.971(3)
C3 Si1 1.872(3)
C3 H3A 0.9800
C3 H3B 0.9800
C3 H3C 0.9800
C4 Si1 1.886(3)
C4 H4A 0.9800
C4 H4B 0.9800
C4 H4C 0.9800
C5 Si1 1.880(4)
C5 H5A 0.9800
C5 H5B 0.9800
C5 H5C 0.9800
C6 Si2 1.877(4)
C6 H6A 0.9800
C6 H6B 0.9800
C6 H6C 0.9800
C7 Si2 1.888(3)
C7 H7A 0.9800
C7 H7B 0.9800
C7 H7C 0.9800
C8 Si2 1.865(3)
C8 H8A 0.9800
C8 H8B 0.9800
C8 H8C 0.9800
C9 Si3 1.882(3)
C9 H9A 0.9800
C9 H9B 0.9800
C9 H9C 0.9800
C10 Si3 1.880(3)
C10 H10A 0.9800
C10 H10B 0.9800
C10 H10C 0.9800
C11 Si3 1.861(4)
C11 H11A 0.9800
C11 H11B 0.9800
C11 H11C 0.9800
C12 C16 1.404(5)
C12 C13 1.414(5)
C12 Ti1 2.340(3)
C12 H12 0.9500
C13 C14 1.398(5)
C13 Ti1 2.356(3)
C13 H13 0.9500
C14 C15 1.406(5)
C14 Ti1 2.370(3)
C14 H14 0.9500
C15 C16 1.394(5)
C15 Ti1 2.374(3)
C15 H15 0.9500
C16 Ti1 2.365(3)
C16 H16 0.9500
C17 C18 1.385(5)
C17 C21 1.390(5)
C17 Ti1 2.392(4)
C17 H17 0.9500
C18 C19 1.400(5)
C18 Ti1 2.355(3)
C18 H18 0.9500
C19 C20 1.401(5)
C19 Ti1 2.343(3)
C19 H19 0.9500
C20 C21 1.392(5)
C20 Ti1 2.345(3)
C20 H20 0.9500
C21 Ti1 2.374(4)
C21 H21 0.9500
C22 F4 1.298(4)
C22 F6 1.320(4)
C22 F5 1.327(4)
C22 S2 1.823(4)
C23 Si6' 1.839(15)
C23 Si5' 1.857(14)
C23 Si6 1.885(3)
C23 Si4 1.889(3)
C23 Si5 1.898(3)
C23 Si4' 1.929(15)
C23 Al2 1.973(3)
C24 Si4 1.879(4)
C24 H24A 0.9800
C24 H24B 0.9800
C24 H24C 0.9800
C25 Si4 1.875(4)
C25 H25A 0.9800
C25 H25B 0.9800
C25 H25C 0.9800
C26 Si4 1.885(4)
C26 H26A 0.9800
C26 H26B 0.9800
C26 H26C 0.9800
C27 Si5 1.880(4)
C27 H27A 0.9800
C27 H27B 0.9800
C27 H27C 0.9800
C28 Si5 1.872(3)
C28 H28A 0.9800
C28 H28B 0.9800
C28 H28C 0.9800
C29 Si5 1.871(4)
C29 H29A 0.9800
C29 H29B 0.9800
C29 H29C 0.9800
C30 Si6 1.878(3)
C30 H30A 0.9800
C30 H30B 0.9800
C30 H30C 0.9800
C31 Si6 1.887(4)
C31 H31A 0.9800
C31 H31B 0.9800
C31 H31C 0.9800
C32 Si6 1.876(3)
C32 H32A 0.9800
C32 H32B 0.9800
C32 H32C 0.9800
C33 C37 1.402(5)
C33 C34 1.403(5)
C33 Ti2 2.384(3)
C33 H33 0.9500
C34 C35 1.390(5)
C34 Ti2 2.401(3)
C34 H34 0.9500
C35 C36 1.406(5)
C35 Ti2 2.348(3)
C35 H35 0.9500
C36 C37 1.399(5)
C36 Ti2 2.338(3)
C36 H36 0.9500
C37 Ti2 2.351(3)
C37 H37 0.9500
C38 C39 1.392(5)
C38 C42 1.412(5)
C38 Ti2 2.354(3)
C38 H38 0.9500
C39 C40 1.409(5)
C39 Ti2 2.369(3)
C39 H39 0.9500
C40 C41 1.395(5)
C40 Ti2 2.384(3)
C40 H40 0.9500
C41 C42 1.402(5)
C41 Ti2 2.367(3)
C41 H41 0.9500
C42 Ti2 2.337(3)
C42 H42 0.9500
O1 S1 1.448(2)
O1 Ti1 2.217(2)
O2 S1 1.484(2)
O2 Al1 1.876(2)
O3 S1 1.422(2)
O4 S2 1.441(2)
O4 Ti2 2.218(2)
O5 S2 1.483(2)
O5 Al2 1.879(2)
O6 S2 1.418(2)
Al1 H1 1.68(3)
Al1 H2 1.59(3)
Al2 H22 1.65(3)
Al2 H23 1.59(3)
Ti1 H1 1.93(3)
Ti2 H22 1.95(3)
